data_4126054
loop_
_publ_author_name
'Zhang, Shaoguang'
'Appel, Aaron M.'
'Bullock, R. Morris'

_publ_section_title
;
 Reversible Heterolytic Cleavage of the H-H Bond by Molybdenum Complexes:
 Controlling the Dynamics of Exchange Between Proton and Hydride.
;
_journal_issue 21
_journal_name_full 'Journal of the American Chemical Society'
_journal_page_first 7376
_journal_page_last 7387
_journal_paper_doi 10.1021/jacs.7b03053
_journal_volume 139
_journal_year 2017
_chemical_formula_moiety 'C32 H12 B F24, C30 H41 Mo N2 O P2'
_chemical_formula_sum 'C62 H53 B F24 Mo N2 O P2'
_chemical_formula_weight 1466.75
_chemical_name_systematic
;
 ?
;
_space_group_crystal_system triclinic
_space_group_IT_number 2
_space_group_name_Hall '-P 1'
_space_group_name_H-M_alt 'P -1'
_symmetry_space_group_name_Hall '-P 1'
_symmetry_space_group_name_H-M 'P -1'
_atom_sites_solution_hydrogens mixed
_audit_creation_date 2016-11-12
_audit_creation_method
;
Olex2 1.2
(compiled 2014.11.28 svn.r3106 for OlexSys, GUI svn.r4959)
;
_cell_angle_alpha 92.944(2)
_cell_angle_beta 104.231(2)
_cell_angle_gamma 91.563(2)
_cell_formula_units_Z 2
_cell_length_a 13.2113(5)
_cell_length_b 13.6510(5)
_cell_length_c 17.8513(6)
_cell_measurement_reflns_used 9942
_cell_measurement_temperature 100
_cell_measurement_theta_max 29.874
_cell_measurement_theta_min 1.812
_cell_volume 3113.9(2)
_computing_cell_refinement 'SAINT v8.34A (Bruker, 2013)'
_computing_data_reduction 'SAINT v8.34A (Bruker, 2013)'
_computing_molecular_graphics 'Olex2 (Dolomanov et al., 2009)'
_computing_publication_material 'Olex2 (Dolomanov et al., 2009)'
_computing_structure_refinement 'ShelXL (Sheldrick, 2008)'
_diffrn_ambient_temperature 100
_diffrn_measured_fraction_theta_full 0.997
_diffrn_measured_fraction_theta_max 0.988
_diffrn_measurement_device_type 'Bruker APEX-II CCD'
_diffrn_measurement_method '\f and \w scans'
_diffrn_radiation_type MoK\a
_diffrn_radiation_wavelength 0.71073
_diffrn_reflns_av_R_equivalents 0.0403
_diffrn_reflns_av_unetI/netI 0.0524
_diffrn_reflns_Laue_measured_fraction_full 0.997
_diffrn_reflns_Laue_measured_fraction_max 0.988
_diffrn_reflns_limit_h_max 18
_diffrn_reflns_limit_h_min -17
_diffrn_reflns_limit_k_max 18
_diffrn_reflns_limit_k_min -18
_diffrn_reflns_limit_l_max 24
_diffrn_reflns_limit_l_min -24
_diffrn_reflns_number 65589
_diffrn_reflns_point_group_measured_fraction_full 0.997
_diffrn_reflns_point_group_measured_fraction_max 0.988
_diffrn_reflns_theta_full 25.242
_diffrn_reflns_theta_max 29.675
_diffrn_reflns_theta_min 1.179
_diffrn_standards_number 0
_exptl_absorpt_coefficient_mu 0.378
_exptl_absorpt_correction_T_max 0.7459
_exptl_absorpt_correction_T_min 0.6377
_exptl_absorpt_correction_type multi-scan
_exptl_absorpt_process_details
;
SADABS-2012/1 (Bruker,2012) was used for absorption correction.
wR2(int) was 0.0552 before and 0.0470 after correction.
The Ratio of minimum to maximum transmission is 0.8549.
The \l/2 correction factor is 0.0015.
;
_exptl_crystal_colour 'clear light blue'
_exptl_crystal_colour_lustre clear
_exptl_crystal_colour_modifier light
_exptl_crystal_colour_primary blue
_exptl_crystal_density_diffrn 1.564
_exptl_crystal_description block
_exptl_crystal_F_000 1480
_exptl_crystal_size_max 0.258
_exptl_crystal_size_mid 0.236
_exptl_crystal_size_min 0.108
_refine_diff_density_max 2.577
_refine_diff_density_min -0.725
_refine_diff_density_rms 0.087
_refine_ls_extinction_method none
_refine_ls_goodness_of_fit_ref 1.023
_refine_ls_hydrogen_treatment mixed
_refine_ls_matrix_type full
_refine_ls_number_parameters 883
_refine_ls_number_reflns 17384
_refine_ls_number_restraints 0
_refine_ls_restrained_S_all 1.023
_refine_ls_R_factor_all 0.0731
_refine_ls_R_factor_gt 0.0498
_refine_ls_shift/su_max 0.001
_refine_ls_shift/su_mean 0.000
_refine_ls_structure_factor_coef Fsqd
_refine_ls_weighting_details
;
 w=1/[\s^2^(Fo^2^)+(0.0516P)^2^+3.9501P]
 where P=(Fo^2^+2Fc^2^)/3
;
_refine_ls_weighting_scheme calc
_refine_ls_wR_factor_gt 0.1133
_refine_ls_wR_factor_ref 0.1253
_reflns_Friedel_coverage 0.000
_reflns_number_gt 13245
_reflns_number_total 17384
_reflns_threshold_expression 'I > 2\s(I)'
_cod_data_source_file ja7b03053_si_002.cif
_cod_data_source_block tBuPhMo+
_cod_depositor_comments 'Adding full bibliography for 4126047--4126059.cif.'
_cod_database_code 4126054
_shelxl_version_number 2013-2
_shelx_space_group_comment
;
The symmetry employed for this shelxl refinement is uniquely defined
by the following loop, which should always be used as a source of
symmetry information in preference to the above space-group names.
They are only intended as comments.
;
_shelx_estimated_absorpt_t_max 0.960
_shelx_estimated_absorpt_t_min 0.909
_olex2_refinement_description
;
1. Fixed Uiso
 At 1.2 times of:
  All C(H) groups, All C(H,H) groups
 At 1.5 times of:
  All C(H,H,H) groups
2. Others
 Fixed Sof: F1(0.5) F1A(0.5) F2(0.5) F2A(0.5) F3(0.5) F3A(0.5)
3.a Secondary CH2 refined with riding coordinates:
 C2(H2A,H2B), C5(H5A,H5B), C4(H4A,H4B)
3.b Aromatic/amide H refined with riding coordinates:
 C2AA(H2AA), C8(H8), C9(H9), C11(H11), C14(H14), C50(H50), C17(H17), C16(H16),
 C15(H15), C13(H13), C28(H28), C27(H27), C26(H26), C10(H10), C30(H30), C29(H29),
  C52(H52), C55(H55), C57(H57), C59(H59), C62(H62), C64(H64), C46(H46),
 C33(H33), C36(H36), C42(H42)
3.c Idealised Me refined as rotating group:
 C20(H20A,H20B,H20C), C21(H21A,H21B,H21C), C19(H19A,H19B,H19C), C23(H23A,H23B,
 H23C), C25(H25A,H25B,H25C), C24(H24A,H24B,H24C)
;
_olex2_submission_special_instructions 'No special instructions were received'

loop_
_space_group_symop_operation_xyz
'x, y, z'
'-x, -y, -z'

loop_
_atom_site_label
_atom_site_type_symbol
_atom_site_fract_x
_atom_site_fract_y
_atom_site_fract_z
_atom_site_U_iso_or_equiv
_atom_site_adp_type
_atom_site_occupancy
_atom_site_site_symmetry_order
_atom_site_calc_flag
_atom_site_refinement_flags_posn
_atom_site_refinement_flags_occupancy
_atom_site_disorder_assembly
_atom_site_disorder_group
C31 C 0.4598(2) 1.2135(2) 1.06581(18) 0.0344(7) Uani 1 1 d . . . .
C2AA C 0.54731(18) 0.74890(18) 1.29680(14) 0.0190(5) Uani 1 1 d . . . .
H2AA H 0.4772 0.7252 1.2760 0.023 Uiso 1 1 calc R . . .
C7 C -0.0836(2) 0.5801(2) 0.93214(16) 0.0268(6) Uani 1 1 d . . . .
C8 C -0.1140(2) 0.6210(2) 0.99582(17) 0.0346(7) Uani 1 1 d . . . .
H8 H -0.1287 0.5795 1.0332 0.041 Uiso 1 1 calc R . . .
C9 C -0.1230(2) 0.7207(2) 1.00546(17) 0.0338(6) Uani 1 1 d . . . .
H9 H -0.1436 0.7479 1.0492 0.041 Uiso 1 1 calc R . . .
C11 C -0.0733(2) 0.7412(2) 0.88668(16) 0.0262(5) Uani 1 1 d . . . .
H11 H -0.0596 0.7831 0.8491 0.031 Uiso 1 1 calc R . . .
C2 C 0.07135(18) 0.64695(18) 0.80533(14) 0.0185(5) Uani 1 1 d . . . .
H2A H 0.1272 0.5998 0.8209 0.022 Uiso 1 1 calc R . . .
H2B H 0.0886 0.7071 0.8402 0.022 Uiso 1 1 calc R . . .
B1 B 0.4941(2) 0.92272(19) 1.23727(15) 0.0165(5) Uani 1 1 d . . . .
F23 F 0.21787(13) 1.01766(17) 1.41857(12) 0.0519(6) Uani 1 1 d . . . .
C18 C -0.1661(2) 0.3507(2) 0.67280(17) 0.0284(6) Uani 1 1 d . . . .
C20 C -0.1148(3) 0.2682(2) 0.7208(2) 0.0414(8) Uani 1 1 d . . . .
H20A H -0.1619 0.2097 0.7102 0.062 Uiso 1 1 calc GR . . .
H20B H -0.1002 0.2889 0.7760 0.062 Uiso 1 1 calc GR . . .
H20C H -0.0492 0.2530 0.7072 0.062 Uiso 1 1 calc GR . . .
F22 F 0.31388(15) 0.90199(13) 1.46497(11) 0.0421(4) Uani 1 1 d . . . .
F24 F 0.33190(17) 1.04103(17) 1.52679(11) 0.0546(6) Uani 1 1 d . . . .
F21 F 0.52969(15) 0.59655(14) 1.41618(11) 0.0436(5) Uani 1 1 d . . . .
C14 C 0.3729(2) 0.4873(2) 0.85401(19) 0.0364(7) Uani 1 1 d . . . .
H14 H 0.4321 0.5296 0.8765 0.044 Uiso 1 1 calc R . . .
C21 C -0.1827(3) 0.3226(3) 0.5864(2) 0.0565(10) Uani 1 1 d . . . .
H21A H -0.1160 0.3045 0.5759 0.085 Uiso 1 1 calc GR . . .
H21B H -0.2095 0.3785 0.5563 0.085 Uiso 1 1 calc GR . . .
H21C H -0.2331 0.2667 0.5716 0.085 Uiso 1 1 calc GR . . .
C3 C -0.0372(2) 0.49194(18) 0.79759(14) 0.0197(5) Uani 1 1 d . . . .
C19 C -0.2702(3) 0.3710(3) 0.6909(3) 0.0603(12) Uani 1 1 d . . . .
H19A H -0.3150 0.3109 0.6799 0.090 Uiso 1 1 calc GR . . .
H19B H -0.3042 0.4226 0.6587 0.090 Uiso 1 1 calc GR . . .
H19C H -0.2586 0.3924 0.7457 0.090 Uiso 1 1 calc GR . . .
C50 C 0.1881(2) 0.79647(19) 1.08978(15) 0.0241(5) Uani 1 1 d . . . .
H50 H 0.1233 0.7709 1.0579 0.029 Uiso 1 1 calc R . . .
C5 C 0.13602(18) 0.58485(17) 0.66568(14) 0.0186(5) Uani 1 1 d . . . .
H5A H 0.1120 0.5776 0.6085 0.022 Uiso 1 1 calc R . . .
H5B H 0.2099 0.6093 0.6794 0.022 Uiso 1 1 calc R . . .
C4 C 0.03743(19) 0.42799(18) 0.66072(14) 0.0199(5) Uani 1 1 d . . . .
H4A H 0.0517 0.3591 0.6731 0.024 Uiso 1 1 calc R . . .
H4B H 0.0237 0.4315 0.6039 0.024 Uiso 1 1 calc R . . .
P2 P 0.05500(5) 0.67591(4) 0.70367(4) 0.01613(12) Uani 1 1 d . . . .
C12 C 0.20653(19) 0.45899(18) 0.75944(14) 0.0197(5) Uani 1 1 d . . . .
C17 C 0.1988(2) 0.3671(2) 0.78951(16) 0.0251(5) Uani 1 1 d . . . .
H17 H 0.1387 0.3253 0.7689 0.030 Uiso 1 1 calc R . . .
C16 C 0.2785(2) 0.3365(2) 0.84937(17) 0.0317(6) Uani 1 1 d . . . .
H16 H 0.2723 0.2733 0.8682 0.038 Uiso 1 1 calc R . . .
C15 C 0.3657(2) 0.3955(2) 0.88167(18) 0.0361(7) Uani 1 1 d . . . .
H15 H 0.4199 0.3736 0.9221 0.043 Uiso 1 1 calc R . . .
C13 C 0.2950(2) 0.5189(2) 0.79383(17) 0.0283(6) Uani 1 1 d . . . .
H13 H 0.3019 0.5824 0.7757 0.034 Uiso 1 1 calc R . . .
C22 C 0.1199(2) 0.79708(18) 0.69954(16) 0.0237(5) Uani 1 1 d . . . .
C23 C 0.0602(3) 0.8783(2) 0.7297(2) 0.0371(7) Uani 1 1 d . . . .
H23A H -0.0123 0.8759 0.6987 0.056 Uiso 1 1 calc GR . . .
H23B H 0.0934 0.9423 0.7260 0.056 Uiso 1 1 calc GR . . .
H23C H 0.0611 0.8688 0.7840 0.056 Uiso 1 1 calc GR . . .
C25 C 0.1139(2) 0.8095(2) 0.61338(18) 0.0329(6) Uani 1 1 d . . . .
H25A H 0.1507 0.7567 0.5936 0.049 Uiso 1 1 calc GR . . .
H25B H 0.1465 0.8731 0.6076 0.049 Uiso 1 1 calc GR . . .
H25C H 0.0405 0.8067 0.5841 0.049 Uiso 1 1 calc GR . . .
Mo1 Mo -0.12854(2) 0.63178(2) 0.67728(2) 0.01861(6) Uani 1 1 d . . . .
C24 C 0.2335(2) 0.8010(2) 0.74731(18) 0.0312(6) Uani 1 1 d . . . .
H24A H 0.2357 0.7834 0.8002 0.047 Uiso 1 1 calc GR . . .
H24B H 0.2638 0.8676 0.7486 0.047 Uiso 1 1 calc GR . . .
H24C H 0.2736 0.7546 0.7237 0.047 Uiso 1 1 calc GR . . .
C28 C -0.2346(2) 0.7425(2) 0.61121(19) 0.0380(7) Uani 1 1 d . . . .
H28 H -0.2134 0.7742 0.5711 0.046 Uiso 1 1 calc R . . .
C27 C -0.2149(2) 0.7772(2) 0.68907(19) 0.0348(7) Uani 1 1 d . . . .
H27 H -0.1776 0.8365 0.7112 0.042 Uiso 1 1 calc R . . .
C26 C -0.2604(2) 0.7081(2) 0.72846(19) 0.0347(7) Uani 1 1 d . . . .
H26 H -0.2594 0.7134 0.7819 0.042 Uiso 1 1 calc R . . .
C10 C -0.1017(2) 0.7811(2) 0.95080(17) 0.0309(6) Uani 1 1 d . . . .
H10 H -0.1067 0.8501 0.9574 0.037 Uiso 1 1 calc R . . .
C30 C -0.3073(2) 0.6305(2) 0.6761(2) 0.0384(7) Uani 1 1 d . . . .
H30 H -0.3429 0.5741 0.6879 0.046 Uiso 1 1 calc R . . .
C29 C -0.2924(2) 0.6508(3) 0.60289(19) 0.0404(8) Uani 1 1 d . . . .
H29 H -0.3164 0.6107 0.5564 0.048 Uiso 1 1 calc R . . .
C1 C -0.1046(2) 0.5995(2) 0.57778(18) 0.0317(7) Uani 1 1 d . . . .
N2 N -0.03444(15) 0.60195(15) 0.80704(11) 0.0175(4) Uani 1 1 d . . . .
N1 N 0.12862(15) 0.48980(15) 0.69749(12) 0.0191(4) Uani 1 1 d . . . .
O1 O -0.08925(18) 0.57773(17) 0.51588(11) 0.0371(5) Uani 1 1 d . . . .
P1 P -0.08112(5) 0.46470(5) 0.69253(4) 0.01722(12) Uani 1 1 d . . . .
C51 C 0.19345(19) 0.88181(19) 1.13643(15) 0.0216(5) Uani 1 1 d . . . .
C52 C 0.28751(18) 0.91817(18) 1.18368(14) 0.0190(5) Uani 1 1 d . . . .
H52 H 0.2881 0.9766 1.2151 0.023 Uiso 1 1 calc R . . .
C53 C 0.0949(2) 0.9340(2) 1.13546(18) 0.0319(6) Uani 1 1 d . . . .
C54 C 0.47580(17) 0.99829(17) 1.30708(14) 0.0169(4) Uani 1 1 d . . . .
C55 C 0.41133(18) 0.96883(18) 1.35428(14) 0.0184(5) Uani 1 1 d . . . .
H55 H 0.3788 0.9049 1.3452 0.022 Uiso 1 1 calc R . . .
C56 C 0.39355(18) 1.02994(18) 1.41364(14) 0.0188(5) Uani 1 1 d . . . .
C57 C 0.44159(19) 1.12281(19) 1.43059(15) 0.0216(5) Uani 1 1 d . . . .
H57 H 0.4299 1.1644 1.4717 0.026 Uiso 1 1 calc R . . .
F18 F 0.91824(17) 0.79175(17) 1.43861(17) 0.0808(9) Uani 1 1 d . . . .
C58 C 0.50710(18) 1.15286(18) 1.38570(15) 0.0210(5) Uani 1 1 d . . . .
C59 C 0.52291(18) 1.09128(18) 1.32537(14) 0.0195(5) Uani 1 1 d . . . .
H59 H 0.5680 1.1140 1.2954 0.023 Uiso 1 1 calc R . . .
C60 C 0.5611(2) 1.2523(2) 1.40022(17) 0.0284(6) Uani 1 1 d . . . .
C61 C 0.3150(2) 0.9979(2) 1.45608(15) 0.0260(5) Uani 1 1 d . . . .
C62 C 0.62385(18) 0.96056(18) 1.14539(13) 0.0178(5) Uani 1 1 d . . . .
H62 H 0.6618 0.9045 1.1627 0.021 Uiso 1 1 calc R . . .
C63 C 0.65483(19) 1.01683(19) 1.09133(14) 0.0209(5) Uani 1 1 d . . . .
F20 F 0.51218(15) 0.54358(12) 1.29902(11) 0.0394(4) Uani 1 1 d . . . .
C64 C 0.6009(2) 1.09831(19) 1.06392(15) 0.0237(5) Uani 1 1 d . . . .
H64 H 0.6219 1.1363 1.0268 0.028 Uiso 1 1 calc R . . .
C65 C 0.7496(2) 0.9933(2) 1.06366(16) 0.0305(6) Uani 1 1 d . . . .
F1 F 0.2766(7) 0.6862(4) 0.9644(3) 0.0785(18) Uani 0.5 1 d . P A 2
F1A F 0.3517(6) 0.6495(6) 1.0103(6) 0.090(3) Uani 0.5 1 d . P A 1
F2 F 0.3542(6) 0.6068(5) 1.0564(5) 0.085(3) Uani 0.5 1 d . P A 2
F2A F 0.2928(7) 0.5768(3) 1.0921(3) 0.0764(19) Uani 0.5 1 d . P A 1
F3 F 0.1913(7) 0.6109(8) 1.0230(7) 0.110(5) Uani 0.5 1 d . P A 2
F3A F 0.1893(6) 0.6301(7) 0.9987(5) 0.071(3) Uani 0.5 1 d . P A 1
F4 F 0.04820(18) 0.9608(2) 1.06562(14) 0.0706(7) Uani 1 1 d . . . .
F5 F 0.10938(18) 1.0142(2) 1.1795(2) 0.1162(14) Uani 1 1 d . . . .
F6 F 0.02287(17) 0.8781(2) 1.15298(19) 0.0861(10) Uani 1 1 d . . . .
F7 F 0.37465(19) 1.22587(19) 1.09102(18) 0.0823(9) Uani 1 1 d . . . .
F8 F 0.4284(3) 1.2142(2) 0.99013(14) 0.1017(12) Uani 1 1 d . . . .
F9 F 0.5170(2) 1.29309(15) 1.0885(2) 0.0873(10) Uani 1 1 d . . . .
F10 F 0.72950(15) 0.97200(19) 0.98797(11) 0.0553(6) Uani 1 1 d . . . .
F11 F 0.81929(15) 1.06958(17) 1.07662(14) 0.0585(6) Uani 1 1 d . . . .
F12 F 0.80099(16) 0.91921(17) 1.09826(13) 0.0585(6) Uani 1 1 d . . . .
F13 F 0.66535(12) 1.24689(13) 1.41703(11) 0.0365(4) Uani 1 1 d . . . .
F14 F 0.53721(15) 1.30578(13) 1.33771(12) 0.0472(5) Uani 1 1 d . . . .
F15 F 0.53902(16) 1.30578(14) 1.45775(13) 0.0544(6) Uani 1 1 d . . . .
F16 F 0.91327(16) 0.8542(2) 1.33413(15) 0.0731(8) Uani 1 1 d . . . .
F17 F 0.87136(14) 0.93943(14) 1.42133(14) 0.0568(6) Uani 1 1 d . . . .
C45 C 0.5800(2) 0.5898(2) 1.35941(17) 0.0271(6) Uani 1 1 d . . . .
C46 C 0.7207(2) 0.71922(18) 1.37251(14) 0.0211(5) Uani 1 1 d . . . .
H46 H 0.7691 0.6775 1.4025 0.025 Uiso 1 1 calc R . . .
F19 F 0.65734(14) 0.52853(13) 1.38269(12) 0.0440(5) Uani 1 1 d . . . .
C32 C 0.5158(2) 1.12302(19) 1.09185(15) 0.0225(5) Uani 1 1 d . . . .
C33 C 0.48500(19) 1.06725(18) 1.14572(14) 0.0201(5) Uani 1 1 d . . . .
H33 H 0.4258 1.0857 1.1636 0.024 Uiso 1 1 calc R . . .
C34 C 0.53833(18) 0.98454(17) 1.17471(13) 0.0165(4) Uani 1 1 d . . . .
C35 C 0.38228(18) 0.87235(17) 1.18713(13) 0.0167(4) Uani 1 1 d . . . .
C36 C 0.37521(19) 0.78741(18) 1.13832(14) 0.0204(5) Uani 1 1 d . . . .
H36 H 0.4372 0.7543 1.1373 0.024 Uiso 1 1 calc R . . .
C37 C 0.2803(2) 0.74964(19) 1.09119(15) 0.0230(5) Uani 1 1 d . . . .
C38 C 0.2778(2) 0.6578(2) 1.0421(2) 0.0408(8) Uani 1 1 d . . . .
C40 C 0.8616(2) 0.8499(2) 1.38995(17) 0.0273(6) Uani 1 1 d . . . .
C41 C 0.75123(18) 0.81320(18) 1.35837(14) 0.0187(5) Uani 1 1 d . . . .
C42 C 0.68058(18) 0.87345(17) 1.31407(14) 0.0180(5) Uani 1 1 d . . . .
H42 H 0.7040 0.9374 1.3057 0.022 Uiso 1 1 calc R . . .
C43 C 0.57619(18) 0.84398(17) 1.28122(13) 0.0163(4) Uani 1 1 d . . . .
C44 C 0.61749(19) 0.68817(18) 1.34146(14) 0.0197(5) Uani 1 1 d . . . .
C6 C -0.06430(18) 0.64037(18) 0.87634(14) 0.0192(5) Uani 1 1 d . . . .
H3A H 0.026(2) 0.464(2) 0.8268(17) 0.023(7) Uiso 1 1 d . . . .
H7 H -0.079(2) 0.511(2) 0.9261(18) 0.031(8) Uiso 1 1 d . . . .
H3B H -0.091(3) 0.465(2) 0.8170(18) 0.032(8) Uiso 1 1 d . . . .

loop_
_atom_site_aniso_label
_atom_site_aniso_U_11
_atom_site_aniso_U_22
_atom_site_aniso_U_33
_atom_site_aniso_U_23
_atom_site_aniso_U_13
_atom_site_aniso_U_12
C31 0.0360(16) 0.0295(15) 0.0370(17) 0.0127(12) 0.0050(13) 0.0047(12)
C2AA 0.0158(11) 0.0222(12) 0.0196(12) 0.0011(9) 0.0057(9) 0.0009(9)
C7 0.0332(15) 0.0273(14) 0.0218(13) 0.0013(10) 0.0108(11) 0.0007(11)
C8 0.0436(17) 0.0400(17) 0.0255(15) 0.0011(12) 0.0193(13) -0.0013(13)
C9 0.0354(16) 0.0420(17) 0.0278(15) -0.0080(12) 0.0174(13) 0.0007(13)
C11 0.0290(14) 0.0247(13) 0.0272(14) 0.0007(10) 0.0112(11) 0.0027(11)
C2 0.0159(11) 0.0219(12) 0.0175(11) -0.0011(9) 0.0046(9) -0.0003(9)
B1 0.0147(12) 0.0173(12) 0.0174(13) -0.0002(10) 0.0042(10) 0.0019(9)
F23 0.0197(9) 0.0830(15) 0.0603(13) 0.0342(11) 0.0169(9) 0.0101(9)
C18 0.0242(13) 0.0237(13) 0.0366(16) -0.0011(11) 0.0079(11) -0.0086(10)
C20 0.0413(18) 0.0262(15) 0.060(2) 0.0082(14) 0.0184(16) -0.0050(13)
F22 0.0521(11) 0.0376(10) 0.0457(11) 0.0126(8) 0.0276(9) -0.0004(8)
F24 0.0646(14) 0.0723(15) 0.0341(10) -0.0206(10) 0.0332(10) -0.0208(11)
F21 0.0532(12) 0.0416(11) 0.0469(11) 0.0123(9) 0.0315(9) -0.0005(9)
C14 0.0263(15) 0.0356(16) 0.0415(18) 0.0041(13) -0.0031(13) 0.0022(12)
C21 0.070(3) 0.046(2) 0.042(2) -0.0090(16) -0.0024(18) -0.0297(19)
C3 0.0210(12) 0.0213(12) 0.0180(12) 0.0014(9) 0.0068(10) 0.0010(9)
C19 0.0271(17) 0.038(2) 0.119(4) -0.005(2) 0.028(2) -0.0135(14)
C50 0.0184(12) 0.0283(14) 0.0234(13) 0.0010(10) 0.0019(10) -0.0055(10)
C5 0.0168(11) 0.0199(12) 0.0217(12) 0.0040(9) 0.0087(9) 0.0021(9)
C4 0.0216(12) 0.0199(12) 0.0190(12) -0.0021(9) 0.0074(9) 0.0005(9)
P2 0.0140(3) 0.0170(3) 0.0181(3) 0.0019(2) 0.0053(2) 0.0005(2)
C12 0.0188(11) 0.0202(12) 0.0225(12) 0.0002(9) 0.0095(10) 0.0050(9)
C17 0.0253(13) 0.0246(13) 0.0276(14) 0.0040(10) 0.0101(11) 0.0029(10)
C16 0.0373(16) 0.0286(14) 0.0335(16) 0.0111(12) 0.0143(13) 0.0103(12)
C15 0.0307(15) 0.0417(17) 0.0340(16) 0.0101(13) 0.0018(12) 0.0119(13)
C13 0.0226(13) 0.0233(13) 0.0364(16) 0.0046(11) 0.0021(11) 0.0016(10)
C22 0.0234(13) 0.0185(12) 0.0317(14) 0.0033(10) 0.0114(11) -0.0017(10)
C23 0.0382(17) 0.0199(14) 0.059(2) -0.0018(13) 0.0244(15) -0.0003(12)
C25 0.0352(15) 0.0298(15) 0.0381(17) 0.0135(12) 0.0152(13) 0.0006(12)
Mo1 0.01420(10) 0.02187(11) 0.01952(11) 0.00138(8) 0.00356(8) 0.00182(7)
C24 0.0265(14) 0.0291(15) 0.0373(16) -0.0047(12) 0.0093(12) -0.0103(11)
C28 0.0332(16) 0.0466(18) 0.0375(17) 0.0163(14) 0.0101(13) 0.0231(14)
C27 0.0241(14) 0.0318(15) 0.0488(19) -0.0004(13) 0.0095(13) 0.0073(12)
C26 0.0219(13) 0.0487(18) 0.0358(16) 0.0021(14) 0.0102(12) 0.0139(13)
C10 0.0318(15) 0.0291(15) 0.0334(16) -0.0079(12) 0.0128(12) 0.0025(11)
C30 0.0179(13) 0.0399(17) 0.059(2) 0.0034(15) 0.0120(13) 0.0048(12)
C29 0.0210(14) 0.054(2) 0.0379(18) -0.0074(14) -0.0078(12) 0.0127(13)
C1 0.0175(12) 0.0226(13) 0.0456(18) 0.0167(12) -0.0125(12) -0.0017(10)
N2 0.0176(10) 0.0192(10) 0.0168(10) -0.0008(8) 0.0067(8) 0.0011(8)
N1 0.0155(9) 0.0190(10) 0.0231(11) 0.0028(8) 0.0051(8) 0.0005(8)
O1 0.0464(13) 0.0485(13) 0.0182(10) 0.0021(9) 0.0104(9) 0.0106(10)
P1 0.0154(3) 0.0187(3) 0.0176(3) 0.0000(2) 0.0046(2) -0.0016(2)
C51 0.0169(11) 0.0271(13) 0.0205(12) 0.0046(10) 0.0036(9) 0.0015(9)
C52 0.0189(11) 0.0203(12) 0.0179(12) 0.0024(9) 0.0045(9) 0.0018(9)
C53 0.0188(13) 0.0387(16) 0.0355(16) 0.0006(13) 0.0018(11) 0.0033(11)
C54 0.0128(10) 0.0185(11) 0.0185(11) 0.0013(9) 0.0021(9) 0.0032(8)
C55 0.0170(11) 0.0200(12) 0.0175(11) 0.0021(9) 0.0030(9) 0.0013(9)
C56 0.0162(11) 0.0259(12) 0.0147(11) 0.0024(9) 0.0038(9) 0.0039(9)
C57 0.0164(11) 0.0275(13) 0.0200(12) -0.0038(10) 0.0029(9) 0.0058(9)
F18 0.0442(13) 0.0555(14) 0.112(2) 0.0387(14) -0.0448(13) -0.0132(10)
C58 0.0128(11) 0.0220(12) 0.0263(13) -0.0029(10) 0.0019(9) 0.0023(9)
C59 0.0139(11) 0.0232(12) 0.0213(12) -0.0001(9) 0.0044(9) 0.0020(9)
C60 0.0194(12) 0.0293(14) 0.0358(16) -0.0108(12) 0.0081(11) -0.0021(10)
C61 0.0259(13) 0.0317(14) 0.0220(13) 0.0011(11) 0.0095(11) 0.0011(11)
C62 0.0167(11) 0.0194(11) 0.0164(11) -0.0009(9) 0.0026(9) 0.0003(9)
C63 0.0185(11) 0.0269(13) 0.0168(12) -0.0014(9) 0.0047(9) -0.0027(9)
F20 0.0441(10) 0.0267(9) 0.0441(11) 0.0037(8) 0.0056(8) -0.0111(8)
C64 0.0237(13) 0.0267(13) 0.0198(12) 0.0039(10) 0.0038(10) -0.0061(10)
C65 0.0243(13) 0.0450(17) 0.0249(14) 0.0017(12) 0.0116(11) 0.0008(12)
F1 0.138(6) 0.059(3) 0.043(3) -0.020(2) 0.037(3) -0.011(4)
F1A 0.069(5) 0.084(6) 0.131(8) -0.082(5) 0.073(5) -0.040(4)
F2 0.080(5) 0.056(5) 0.087(6) -0.043(4) -0.035(4) 0.043(4)
F2A 0.133(6) 0.024(2) 0.058(3) -0.007(2) -0.001(4) 0.004(3)
F3 0.075(7) 0.060(5) 0.210(12) -0.077(7) 0.088(7) -0.057(5)
F3A 0.058(5) 0.057(5) 0.062(4) -0.041(3) -0.047(4) 0.017(4)
F4 0.0574(14) 0.0920(18) 0.0615(15) 0.0291(13) 0.0040(12) 0.0429(13)
F5 0.0310(12) 0.128(3) 0.156(3) -0.104(2) -0.0207(15) 0.0351(14)
F6 0.0345(12) 0.097(2) 0.147(3) 0.0679(19) 0.0470(15) 0.0304(12)
F7 0.0650(15) 0.0687(16) 0.135(2) 0.0621(17) 0.0497(16) 0.0448(13)
F8 0.185(3) 0.0680(17) 0.0401(14) 0.0202(12) -0.0040(17) 0.066(2)
F9 0.0633(16) 0.0209(10) 0.164(3) 0.0065(14) 0.0014(17) -0.0002(10)
F10 0.0399(11) 0.1005(18) 0.0287(10) -0.0122(10) 0.0179(9) 0.0036(11)
F11 0.0342(11) 0.0713(15) 0.0758(15) -0.0133(12) 0.0303(11) -0.0199(10)
F12 0.0437(11) 0.0789(15) 0.0705(15) 0.0347(12) 0.0384(11) 0.0332(11)
F13 0.0171(8) 0.0411(10) 0.0481(11) -0.0074(8) 0.0049(7) -0.0067(7)
F14 0.0466(11) 0.0248(9) 0.0628(13) 0.0073(9) -0.0008(10) -0.0059(8)
F15 0.0506(12) 0.0425(11) 0.0758(15) -0.0402(10) 0.0380(11) -0.0204(9)
F16 0.0300(11) 0.119(2) 0.0716(16) -0.0255(15) 0.0229(11) -0.0192(12)
F17 0.0276(10) 0.0378(11) 0.0946(17) -0.0301(11) 0.0029(10) -0.0052(8)
C45 0.0263(13) 0.0248(14) 0.0331(15) 0.0084(11) 0.0112(11) 0.0034(11)
C46 0.0225(12) 0.0233(12) 0.0185(12) 0.0038(9) 0.0057(10) 0.0062(10)
F19 0.0332(9) 0.0276(9) 0.0742(14) 0.0234(9) 0.0143(9) 0.0080(7)
C32 0.0220(12) 0.0214(12) 0.0210(12) 0.0035(9) -0.0006(10) -0.0011(10)
C33 0.0159(11) 0.0224(12) 0.0210(12) 0.0024(9) 0.0027(9) 0.0008(9)
C34 0.0169(11) 0.0173(11) 0.0134(11) -0.0019(8) 0.0011(8) -0.0007(8)
C35 0.0165(11) 0.0197(11) 0.0142(11) 0.0027(8) 0.0040(9) -0.0004(9)
C36 0.0191(12) 0.0217(12) 0.0216(12) 0.0002(9) 0.0079(10) 0.0000(9)
C37 0.0246(13) 0.0238(13) 0.0205(12) -0.0018(10) 0.0067(10) -0.0049(10)
C38 0.0314(16) 0.0392(18) 0.048(2) -0.0186(15) 0.0082(14) -0.0095(14)
C40 0.0197(12) 0.0245(13) 0.0342(15) 0.0009(11) -0.0001(11) 0.0035(10)
C41 0.0176(11) 0.0207(12) 0.0175(11) -0.0016(9) 0.0041(9) 0.0009(9)
C42 0.0193(11) 0.0171(11) 0.0175(11) -0.0008(9) 0.0045(9) 0.0012(9)
C43 0.0178(11) 0.0181(11) 0.0148(11) 0.0005(8) 0.0071(9) 0.0037(9)
C44 0.0230(12) 0.0182(11) 0.0209(12) 0.0025(9) 0.0106(10) 0.0033(9)
C6 0.0157(11) 0.0243(12) 0.0179(12) -0.0005(9) 0.0050(9) 0.0013(9)

loop_
_atom_type_symbol
_atom_type_description
_atom_type_scat_dispersion_real
_atom_type_scat_dispersion_imag
_atom_type_scat_source
C C 0.0033 0.0016 'International Tables Vol C Tables 4.2.6.8 and 6.1.1.4'
H H 0.0000 0.0000 'International Tables Vol C Tables 4.2.6.8 and 6.1.1.4'
B B 0.0013 0.0007 'International Tables Vol C Tables 4.2.6.8 and 6.1.1.4'
F F 0.0171 0.0103 'International Tables Vol C Tables 4.2.6.8 and 6.1.1.4'
Mo Mo -1.6832 0.6857 'International Tables Vol C Tables 4.2.6.8 and 6.1.1.4'
N N 0.0061 0.0033 'International Tables Vol C Tables 4.2.6.8 and 6.1.1.4'
O O 0.0106 0.0060 'International Tables Vol C Tables 4.2.6.8 and 6.1.1.4'
P P 0.1023 0.0942 'International Tables Vol C Tables 4.2.6.8 and 6.1.1.4'

loop_
_geom_angle_atom_site_label_1
_geom_angle_atom_site_label_2
_geom_angle_atom_site_label_3
_geom_angle
F7 C31 C32 113.9(2)
F8 C31 F7 105.1(3)
F8 C31 C32 112.6(3)
F9 C31 F7 105.4(3)
F9 C31 F8 106.1(3)
F9 C31 C32 112.9(3)
C43 C2AA H2AA 118.8
C44 C2AA H2AA 118.8
C44 C2AA C43 122.4(2)
C8 C7 H7 119.9(19)
C6 C7 C8 119.7(3)
C6 C7 H7 120.3(19)
C7 C8 H8 119.5
C9 C8 C7 121.0(3)
C9 C8 H8 119.5
C8 C9 H9 120.3
C8 C9 C10 119.4(3)
C10 C9 H9 120.3
C10 C11 H11 119.6
C10 C11 C6 120.9(2)
C6 C11 H11 119.6
H2A C2 H2B 109.0
P2 C2 H2A 111.0
P2 C2 H2B 111.0
N2 C2 H2A 111.0
N2 C2 H2B 111.0
N2 C2 P2 103.76(15)
C34 B1 C54 109.79(19)
C35 B1 C54 110.40(19)
C35 B1 C34 104.57(18)
C43 B1 C54 104.83(19)
C43 B1 C34 113.43(19)
C43 B1 C35 113.9(2)
C20 C18 C21 110.3(3)
C20 C18 P1 111.2(2)
C21 C18 P1 106.1(2)
C19 C18 C20 109.5(3)
C19 C18 C21 109.9(3)
C19 C18 P1 109.7(2)
C18 C20 H20A 109.5
C18 C20 H20B 109.5
C18 C20 H20C 109.5
H20A C20 H20B 109.5
H20A C20 H20C 109.5
H20B C20 H20C 109.5
C15 C14 H14 119.5
C15 C14 C13 121.0(3)
C13 C14 H14 119.5
C18 C21 H21A 109.5
C18 C21 H21B 109.5
C18 C21 H21C 109.5
H21A C21 H21B 109.5
H21A C21 H21C 109.5
H21B C21 H21C 109.5
N2 C3 P1 104.35(15)
N2 C3 H3A 112.5(18)
N2 C3 H3B 110.0(19)
P1 C3 H3A 119.9(17)
P1 C3 H3B 104(2)
H3A C3 H3B 105(2)
C18 C19 H19A 109.5
C18 C19 H19B 109.5
C18 C19 H19C 109.5
H19A C19 H19B 109.5
H19A C19 H19C 109.5
H19B C19 H19C 109.5
C51 C50 H50 121.1
C37 C50 H50 121.1
C37 C50 C51 117.9(2)
H5A C5 H5B 108.0
P2 C5 H5A 109.4
P2 C5 H5B 109.4
N1 C5 H5A 109.4
N1 C5 H5B 109.4
N1 C5 P2 111.22(15)
H4A C4 H4B 107.9
N1 C4 H4A 109.1
N1 C4 H4B 109.1
N1 C4 P1 112.42(16)
P1 C4 H4A 109.1
P1 C4 H4B 109.1
C2 P2 C5 103.95(11)
C2 P2 C22 109.47(12)
C2 P2 Mo1 90.13(8)
C5 P2 Mo1 115.31(8)
C22 P2 C5 104.91(11)
C22 P2 Mo1 129.22(9)
C17 C12 N1 121.4(2)
C13 C12 C17 117.2(2)
C13 C12 N1 121.4(2)
C12 C17 H17 119.7
C16 C17 C12 120.6(3)
C16 C17 H17 119.7
C17 C16 H16 119.3
C15 C16 C17 121.5(3)
C15 C16 H16 119.3
C14 C15 H15 120.8
C16 C15 C14 118.5(3)
C16 C15 H15 120.8
C14 C13 C12 121.2(3)
C14 C13 H13 119.4
C12 C13 H13 119.4
C23 C22 P2 109.74(18)
C23 C22 C25 109.3(2)
C23 C22 C24 109.8(2)
C25 C22 P2 105.83(19)
C24 C22 P2 111.02(18)
C24 C22 C25 111.1(2)
C22 C23 H23A 109.5
C22 C23 H23B 109.5
C22 C23 H23C 109.5
H23A C23 H23B 109.5
H23A C23 H23C 109.5
H23B C23 H23C 109.5
C22 C25 H25A 109.5
C22 C25 H25B 109.5
C22 C25 H25C 109.5
H25A C25 H25B 109.5
H25A C25 H25C 109.5
H25B C25 H25C 109.5
C28 Mo1 P2 114.46(9)
C28 Mo1 C27 35.46(12)
C28 Mo1 C26 58.27(11)
C28 Mo1 C30 59.42(12)
C28 Mo1 C29 36.74(13)
C28 Mo1 N2 140.52(10)
C28 Mo1 P1 148.98(10)
C27 Mo1 P2 106.81(8)
C27 Mo1 C26 34.64(11)
C27 Mo1 C30 58.31(11)
C27 Mo1 N2 105.08(9)
C27 Mo1 P1 159.50(8)
C26 Mo1 P2 128.67(8)
C26 Mo1 N2 89.21(9)
C30 Mo1 P2 162.88(9)
C30 Mo1 C26 34.24(11)
C30 Mo1 N2 106.92(10)
C30 Mo1 P1 104.71(8)
C29 Mo1 P2 147.65(10)
C29 Mo1 C27 59.52(12)
C29 Mo1 C26 58.10(11)
C29 Mo1 C30 35.37(12)
C29 Mo1 N2 142.27(10)
C29 Mo1 P1 114.51(9)
C1 Mo1 P2 80.30(8)
C1 Mo1 C28 82.74(11)
C1 Mo1 C27 116.10(11)
C1 Mo1 C26 137.56(11)
C1 Mo1 C30 113.03(12)
C1 Mo1 C29 80.95(12)
C1 Mo1 N2 133.17(9)
C1 Mo1 P1 79.95(8)
N2 Mo1 P2 66.80(5)
P1 Mo1 P2 87.75(2)
P1 Mo1 C26 124.86(8)
P1 Mo1 N2 66.88(5)
C22 C24 H24A 109.5
C22 C24 H24B 109.5
C22 C24 H24C 109.5
H24A C24 H24B 109.5
H24A C24 H24C 109.5
H24B C24 H24C 109.5
Mo1 C28 H28 118.5
C27 C28 Mo1 75.32(17)
C27 C28 H28 126.0
C27 C28 C29 107.9(3)
C29 C28 Mo1 72.02(16)
C29 C28 H28 126.0
Mo1 C27 H27 121.5
C28 C27 Mo1 69.22(16)
C28 C27 H27 126.2
C28 C27 C26 107.5(3)
C26 C27 Mo1 74.76(17)
C26 C27 H27 126.2
Mo1 C26 H26 124.2
C27 C26 Mo1 70.60(16)
C27 C26 H26 125.5
C30 C26 Mo1 71.34(16)
C30 C26 C27 109.0(3)
C30 C26 H26 125.5
C9 C10 H10 119.9
C11 C10 C9 120.1(3)
C11 C10 H10 119.9
Mo1 C30 H30 122.1
C26 C30 Mo1 74.42(16)
C26 C30 H30 126.1
C26 C30 C29 107.9(3)
C29 C30 Mo1 69.11(16)
C29 C30 H30 126.1
Mo1 C29 H29 119.0
C28 C29 Mo1 71.24(16)
C28 C29 H29 126.2
C30 C29 Mo1 75.52(17)
C30 C29 C28 107.6(3)
C30 C29 H29 126.2
O1 C1 Mo1 178.9(2)
C2 N2 Mo1 98.68(13)
C3 N2 C2 111.90(18)
C3 N2 Mo1 97.53(14)
C6 N2 C2 109.60(18)
C6 N2 C3 114.24(18)
C6 N2 Mo1 123.59(14)
C4 N1 C5 116.21(19)
C12 N1 C5 121.9(2)
C12 N1 C4 121.9(2)
C18 P1 C4 103.39(12)
C18 P1 Mo1 129.25(9)
C3 P1 C18 109.31(12)
C3 P1 C4 105.81(11)
C3 P1 Mo1 89.25(8)
C4 P1 Mo1 116.61(8)
C50 C51 C53 118.8(2)
C52 C51 C50 121.0(2)
C52 C51 C53 120.2(2)
C51 C52 H52 118.6
C51 C52 C35 122.7(2)
C35 C52 H52 118.6
F4 C53 C51 112.4(2)
F5 C53 C51 113.6(2)
F5 C53 F4 105.1(3)
F5 C53 F6 109.1(3)
F6 C53 C51 113.0(2)
F6 C53 F4 102.8(3)
C55 C54 B1 120.0(2)
C59 C54 B1 124.4(2)
C59 C54 C55 115.6(2)
C54 C55 H55 119.0
C56 C55 C54 122.1(2)
C56 C55 H55 119.0
C55 C56 C57 121.1(2)
C55 C56 C61 119.1(2)
C57 C56 C61 119.6(2)
C56 C57 H57 121.1
C58 C57 C56 117.8(2)
C58 C57 H57 121.1
C57 C58 C59 120.4(2)
C57 C58 C60 120.9(2)
C59 C58 C60 118.7(2)
C54 C59 C58 123.0(2)
C54 C59 H59 118.5
C58 C59 H59 118.5
F13 C60 C58 112.0(2)
F13 C60 F14 105.0(2)
F14 C60 C58 112.2(2)
F15 C60 C58 113.9(2)
F15 C60 F13 106.7(2)
F15 C60 F14 106.5(2)
F23 C61 C56 111.8(2)
F22 C61 F23 106.0(2)
F22 C61 F24 106.1(2)
F22 C61 C56 112.8(2)
F24 C61 F23 106.9(2)
F24 C61 C56 112.8(2)
C63 C62 H62 119.2
C63 C62 C34 121.6(2)
C34 C62 H62 119.2
C62 C63 C65 121.0(2)
C64 C63 C62 121.0(2)
C64 C63 C65 118.0(2)
C63 C64 H64 120.9
C32 C64 C63 118.3(2)
C32 C64 H64 120.9
F10 C65 C63 113.5(2)
F10 C65 F11 104.6(2)
F10 C65 F12 107.1(3)
F11 C65 C63 111.9(2)
F12 C65 C63 113.4(2)
F12 C65 F11 105.6(2)
F21 C45 C44 112.0(2)
F20 C45 F21 105.5(2)
F20 C45 F19 106.5(2)
F20 C45 C44 112.9(2)
F19 C45 F21 106.1(2)
F19 C45 C44 113.2(2)
C41 C46 H46 121.1
C44 C46 H46 121.1
C44 C46 C41 117.9(2)
C64 C32 C31 119.0(2)
C64 C32 C33 120.8(2)
C33 C32 C31 120.2(2)
C32 C33 H33 118.9
C32 C33 C34 122.2(2)
C34 C33 H33 118.9
C62 C34 B1 125.7(2)
C62 C34 C33 116.1(2)
C33 C34 B1 118.2(2)
C52 C35 B1 121.6(2)
C36 C35 B1 122.8(2)
C36 C35 C52 115.2(2)
C35 C36 H36 118.8
C37 C36 C35 122.3(2)
C37 C36 H36 118.8
C50 C37 C36 120.8(2)
C50 C37 C38 119.5(2)
C36 C37 C38 119.7(2)
F1 C38 C37 107.3(3)
F1A C38 F2A 101.8(6)
F1A C38 F3A 114.0(7)
F1A C38 C37 115.7(4)
F2 C38 F1 101.7(6)
F2 C38 F3 114.9(7)
F2 C38 C37 118.0(4)
F2A C38 C37 107.9(3)
F3 C38 F1 95.6(7)
F3 C38 C37 115.3(6)
F3A C38 F2A 98.5(5)
F3A C38 C37 116.0(5)
F18 C40 F16 102.8(3)
F18 C40 C41 113.8(2)
F16 C40 C41 111.7(2)
F17 C40 F18 109.4(3)
F17 C40 F16 103.9(2)
F17 C40 C41 114.2(2)
C46 C41 C40 120.0(2)
C42 C41 C46 120.8(2)
C42 C41 C40 119.1(2)
C41 C42 H42 118.6
C41 C42 C43 122.7(2)
C43 C42 H42 118.6
C2AA C43 B1 124.3(2)
C42 C43 C2AA 115.3(2)
C42 C43 B1 120.0(2)
C2AA C44 C45 119.5(2)
C46 C44 C2AA 120.9(2)
C46 C44 C45 119.5(2)
C7 C6 C11 118.9(2)
C7 C6 N2 122.5(2)
C11 C6 N2 118.6(2)

loop_
_geom_bond_atom_site_label_1
_geom_bond_atom_site_label_2
_geom_bond_distance
C31 F7 1.322(4)
C31 F8 1.313(4)
C31 F9 1.294(4)
C31 C32 1.493(4)
C2AA H2AA 0.9500
C2AA C43 1.403(3)
C2AA C44 1.389(3)
C7 C8 1.392(4)
C7 C6 1.390(3)
C7 H7 0.95(3)
C8 H8 0.9500
C8 C9 1.375(4)
C9 H9 0.9500
C9 C10 1.383(4)
C11 H11 0.9500
C11 C10 1.381(4)
C11 C6 1.391(4)
C2 H2A 0.9900
C2 H2B 0.9900
C2 P2 1.839(2)
C2 N2 1.519(3)
B1 C54 1.645(4)
B1 C34 1.641(3)
B1 C35 1.639(4)
B1 C43 1.637(3)
F23 C61 1.335(3)
C18 C20 1.522(4)
C18 C21 1.531(5)
C18 C19 1.517(4)
C18 P1 1.860(3)
C20 H20A 0.9800
C20 H20B 0.9800
C20 H20C 0.9800
F22 C61 1.327(3)
F24 C61 1.330(3)
F21 C45 1.342(3)
C14 H14 0.9500
C14 C15 1.380(4)
C14 C13 1.389(4)
C21 H21A 0.9800
C21 H21B 0.9800
C21 H21C 0.9800
C3 N2 1.501(3)
C3 P1 1.837(3)
C3 H3A 0.97(3)
C3 H3B 0.94(3)
C19 H19A 0.9800
C19 H19B 0.9800
C19 H19C 0.9800
C50 H50 0.9500
C50 C51 1.387(4)
C50 C37 1.386(4)
C5 H5A 0.9900
C5 H5B 0.9900
C5 P2 1.869(2)
C5 N1 1.453(3)
C4 H4A 0.9900
C4 H4B 0.9900
C4 N1 1.447(3)
C4 P1 1.865(2)
P2 C22 1.856(3)
P2 Mo1 2.4071(6)
C12 C17 1.400(3)
C12 C13 1.398(4)
C12 N1 1.404(3)
C17 H17 0.9500
C17 C16 1.393(4)
C16 H16 0.9500
C16 C15 1.373(4)
C15 H15 0.9500
C13 H13 0.9500
C22 C23 1.529(4)
C22 C25 1.539(4)
C22 C24 1.531(4)
C23 H23A 0.9800
C23 H23B 0.9800
C23 H23C 0.9800
C25 H25A 0.9800
C25 H25B 0.9800
C25 H25C 0.9800
Mo1 C28 2.264(3)
Mo1 C27 2.342(3)
Mo1 C26 2.396(3)
Mo1 C30 2.356(3)
Mo1 C29 2.274(3)
Mo1 C1 1.911(3)
Mo1 N2 2.405(2)
Mo1 P1 2.3931(7)
C24 H24A 0.9800
C24 H24B 0.9800
C24 H24C 0.9800
C28 H28 0.9500
C28 C27 1.404(5)
C28 C29 1.430(5)
C27 H27 0.9500
C27 C26 1.412(4)
C26 H26 0.9500
C26 C30 1.399(5)
C10 H10 0.9500
C30 H30 0.9500
C30 C29 1.409(5)
C29 H29 0.9500
C1 O1 1.196(4)
N2 C6 1.465(3)
C51 C52 1.382(4)
C51 C53 1.497(4)
C52 H52 0.9500
C52 C35 1.404(3)
C53 F4 1.323(4)
C53 F5 1.296(4)
C53 F6 1.310(4)
C54 C55 1.402(3)
C54 C59 1.386(3)
C55 H55 0.9500
C55 C56 1.384(3)
C56 C57 1.387(4)
C56 C61 1.497(3)
C57 H57 0.9500
C57 C58 1.384(3)
F18 C40 1.315(3)
C58 C59 1.392(3)
C58 C60 1.496(4)
C59 H59 0.9500
C60 F13 1.340(3)
C60 F14 1.342(4)
C60 F15 1.325(3)
C62 H62 0.9500
C62 C63 1.394(3)
C62 C34 1.397(3)
C63 C64 1.383(4)
C63 C65 1.492(3)
F20 C45 1.337(3)
C64 H64 0.9500
C64 C32 1.381(4)
C65 F10 1.327(3)
C65 F11 1.342(4)
C65 F12 1.327(3)
F1 C38 1.456(6)
F1A C38 1.248(6)
F2 C38 1.225(6)
F2A C38 1.443(6)
F3 C38 1.256(8)
F3A C38 1.269(7)
F16 C40 1.342(4)
F17 C40 1.307(3)
C45 F19 1.338(3)
C45 C44 1.496(4)
C46 H46 0.9500
C46 C41 1.388(3)
C46 C44 1.385(4)
C32 C33 1.386(3)
C33 H33 0.9500
C33 C34 1.401(3)
C35 C36 1.401(3)
C36 H36 0.9500
C36 C37 1.396(4)
C37 C38 1.488(4)
C40 C41 1.490(4)
C41 C42 1.385(3)
C42 H42 0.9500
C42 C43 1.398(3)

loop_
_geom_torsion_atom_site_label_1
_geom_torsion_atom_site_label_2
_geom_torsion_atom_site_label_3
_geom_torsion_atom_site_label_4
_geom_torsion
C31 C32 C33 C34 -176.8(2)
C7 C8 C9 C10 0.2(5)
C8 C7 C6 C11 1.7(4)
C8 C7 C6 N2 -178.6(3)
C8 C9 C10 C11 0.9(5)
C2 P2 C22 C23 -68.8(2)
C2 P2 C22 C25 173.38(17)
C2 P2 C22 C24 52.7(2)
C2 N2 C6 C7 -120.6(3)
C2 N2 C6 C11 59.2(3)
B1 C54 C55 C56 -179.9(2)
B1 C54 C59 C58 -178.9(2)
B1 C35 C36 C37 -174.7(2)
C20 C18 P1 C3 -49.9(2)
C20 C18 P1 C4 62.5(2)
C20 C18 P1 Mo1 -155.42(17)
F21 C45 C44 C2AA -78.2(3)
F21 C45 C44 C46 98.9(3)
C21 C18 P1 C3 -169.8(2)
C21 C18 P1 C4 -57.5(3)
C21 C18 P1 Mo1 84.6(2)
C3 N2 C6 C7 5.9(3)
C3 N2 C6 C11 -174.3(2)
C19 C18 P1 C3 71.5(3)
C19 C18 P1 C4 -176.2(3)
C19 C18 P1 Mo1 -34.1(3)
C50 C51 C52 C35 0.5(4)
C50 C51 C53 F4 -59.0(4)
C50 C51 C53 F5 -178.2(3)
C50 C51 C53 F6 56.8(4)
C50 C37 C38 F1 81.8(5)
C50 C37 C38 F1A 140.3(7)
C50 C37 C38 F2 -164.4(7)
C50 C37 C38 F2A -106.5(5)
C50 C37 C38 F3 -23.3(8)
C50 C37 C38 F3A 2.8(7)
C5 P2 C22 C23 -179.8(2)
C5 P2 C22 C25 62.4(2)
C5 P2 C22 C24 -58.3(2)
P2 C2 N2 C3 94.73(18)
P2 C2 N2 Mo1 -7.05(14)
P2 C2 N2 C6 -137.48(16)
P2 C5 N1 C4 81.3(2)
P2 C5 N1 C12 -99.9(2)
C12 C17 C16 C15 1.2(4)
C17 C12 C13 C14 1.6(4)
C17 C12 N1 C5 -179.8(2)
C17 C12 N1 C4 -1.0(3)
C17 C16 C15 C14 0.6(5)
C15 C14 C13 C12 0.2(5)
C13 C14 C15 C16 -1.3(5)
C13 C12 C17 C16 -2.2(4)
C13 C12 N1 C5 0.4(3)
C13 C12 N1 C4 179.2(2)
Mo1 P2 C22 C23 38.1(3)
Mo1 P2 C22 C25 -79.67(19)
Mo1 P2 C22 C24 159.69(15)
Mo1 C28 C27 C26 -65.5(2)
Mo1 C28 C29 C30 67.3(2)
Mo1 C27 C26 C30 -61.3(2)
Mo1 C26 C30 C29 -61.4(2)
Mo1 C30 C29 C28 -64.50(19)
Mo1 N2 C6 C7 124.1(2)
Mo1 N2 C6 C11 -56.2(3)
C28 C27 C26 Mo1 61.86(19)
C28 C27 C26 C30 0.6(3)
C27 C28 C29 Mo1 -67.4(2)
C27 C28 C29 C30 0.0(3)
C27 C26 C30 Mo1 60.8(2)
C27 C26 C30 C29 -0.6(3)
C26 C30 C29 Mo1 64.9(2)
C26 C30 C29 C28 0.4(3)
C10 C11 C6 C7 -0.6(4)
C10 C11 C6 N2 179.6(2)
C29 C28 C27 Mo1 65.16(19)
C29 C28 C27 C26 -0.3(3)
N2 C2 P2 C5 -109.20(16)
N2 C2 P2 C22 139.14(15)
N2 C2 P2 Mo1 6.97(14)
N2 C3 P1 C18 -144.22(16)
N2 C3 P1 C4 105.03(16)
N2 C3 P1 Mo1 -12.47(14)
N1 C5 P2 C2 37.9(2)
N1 C5 P2 C22 152.83(18)
N1 C5 P2 Mo1 -59.00(19)
N1 C4 P1 C18 -157.08(18)
N1 C4 P1 C3 -42.2(2)
N1 C4 P1 Mo1 55.07(19)
N1 C12 C17 C16 177.9(2)
N1 C12 C13 C14 -178.6(3)
P1 C3 N2 C2 -90.02(19)
P1 C3 N2 Mo1 12.52(14)
P1 C3 N2 C6 144.70(17)
P1 C4 N1 C5 -79.0(2)
P1 C4 N1 C12 102.2(2)
C51 C50 C37 C36 0.2(4)
C51 C50 C37 C38 179.9(3)
C51 C52 C35 B1 174.0(2)
C51 C52 C35 C36 0.8(3)
C52 C51 C53 F4 121.6(3)
C52 C51 C53 F5 2.4(4)
C52 C51 C53 F6 -122.6(3)
C52 C35 C36 C37 -1.6(3)
C53 C51 C52 C35 179.9(2)
C54 B1 C34 C62 131.9(2)
C54 B1 C34 C33 -50.1(3)
C54 B1 C35 C52 24.7(3)
C54 B1 C35 C36 -162.6(2)
C54 B1 C43 C2AA 101.4(3)
C54 B1 C43 C42 -71.0(3)
C54 C55 C56 C57 -1.9(4)
C54 C55 C56 C61 173.4(2)
C55 C54 C59 C58 -0.8(3)
C55 C56 C57 C58 0.7(4)
C55 C56 C61 F23 -83.2(3)
C55 C56 C61 F22 36.0(3)
C55 C56 C61 F24 156.2(2)
C56 C57 C58 C59 0.4(4)
C56 C57 C58 C60 179.6(2)
C57 C56 C61 F23 92.2(3)
C57 C56 C61 F22 -148.6(2)
C57 C56 C61 F24 -28.4(3)
C57 C58 C59 C54 -0.3(4)
C57 C58 C60 F13 120.5(3)
C57 C58 C60 F14 -121.7(3)
C57 C58 C60 F15 -0.6(4)
F18 C40 C41 C46 -8.8(4)
F18 C40 C41 C42 172.2(3)
C59 C54 C55 C56 1.9(3)
C59 C58 C60 F13 -60.3(3)
C59 C58 C60 F14 57.5(3)
C59 C58 C60 F15 178.6(2)
C60 C58 C59 C54 -179.5(2)
C61 C56 C57 C58 -174.7(2)
C62 C63 C64 C32 0.4(4)
C62 C63 C65 F10 119.3(3)
C62 C63 C65 F11 -122.5(3)
C62 C63 C65 F12 -3.2(4)
C63 C62 C34 B1 179.0(2)
C63 C62 C34 C33 0.9(3)
C63 C64 C32 C31 177.0(3)
C63 C64 C32 C33 -0.3(4)
F20 C45 C44 C2AA 40.7(3)
F20 C45 C44 C46 -142.1(2)
C64 C63 C65 F10 -63.0(3)
C64 C63 C65 F11 55.1(3)
C64 C63 C65 F12 174.4(3)
C64 C32 C33 C34 0.5(4)
C65 C63 C64 C32 -177.2(2)
F7 C31 C32 C64 174.8(3)
F7 C31 C32 C33 -7.9(4)
F8 C31 C32 C64 55.1(4)
F8 C31 C32 C33 -127.5(3)
F9 C31 C32 C64 -65.0(4)
F9 C31 C32 C33 112.3(3)
F16 C40 C41 C46 107.1(3)
F16 C40 C41 C42 -72.0(3)
F17 C40 C41 C46 -135.4(3)
F17 C40 C41 C42 45.6(4)
C46 C41 C42 C43 -0.2(4)
F19 C45 C44 C2AA 161.9(2)
F19 C45 C44 C46 -21.0(4)
C32 C33 C34 B1 -179.0(2)
C32 C33 C34 C62 -0.8(4)
C34 B1 C54 C55 161.5(2)
C34 B1 C54 C59 -20.5(3)
C34 B1 C35 C52 -93.3(2)
C34 B1 C35 C36 79.4(3)
C34 B1 C43 C2AA -138.9(2)
C34 B1 C43 C42 48.8(3)
C34 C62 C63 C64 -0.8(4)
C34 C62 C63 C65 176.8(2)
C35 B1 C54 C55 46.7(3)
C35 B1 C54 C59 -135.3(2)
C35 B1 C34 C62 -109.7(2)
C35 B1 C34 C33 68.3(3)
C35 B1 C43 C2AA -19.4(3)
C35 B1 C43 C42 168.2(2)
C35 C36 C37 C50 1.2(4)
C35 C36 C37 C38 -178.5(3)
C36 C37 C38 F1 -98.5(5)
C36 C37 C38 F1A -40.0(8)
C36 C37 C38 F2 15.4(8)
C36 C37 C38 F2A 73.2(5)
C36 C37 C38 F3 156.5(7)
C36 C37 C38 F3A -177.4(6)
C37 C50 C51 C52 -1.0(4)
C37 C50 C51 C53 179.6(2)
C40 C41 C42 C43 178.9(2)
C41 C46 C44 C2AA 0.8(4)
C41 C46 C44 C45 -176.3(2)
C41 C42 C43 C2AA 0.5(3)
C41 C42 C43 B1 173.6(2)
C43 C2AA C44 C45 176.6(2)
C43 C2AA C44 C46 -0.5(4)
C43 B1 C54 C55 -76.4(3)
C43 B1 C54 C59 101.6(3)
C43 B1 C34 C62 15.0(3)
C43 B1 C34 C33 -167.0(2)
C43 B1 C35 C52 142.3(2)
C43 B1 C35 C36 -45.0(3)
C44 C2AA C43 B1 -172.9(2)
C44 C2AA C43 C42 -0.2(3)
C44 C46 C41 C40 -179.6(2)
C44 C46 C41 C42 -0.5(4)
C6 C7 C8 C9 -1.5(5)
C6 C11 C10 C9 -0.7(4)
